data_9014364
loop_
_publ_author_name
'Grzechnik, A.'

_publ_section_title
;
 Crystal structure of Ca3(VO4)2 synthesized at 11 GPa and 1373 K
;
_journal_name_full 'Solid State Sciences'
_journal_page_first 523
_journal_page_last 524
_journal_paper_doi 10.1016/S1293-2558(02)01287-6
_journal_volume 4
_journal_year 2002
_chemical_compound_source 'synthetic at 11 GPa and 1373 K'
_chemical_formula_sum 'Ca3 O8 V2'
_space_group_IT_number 12
_symmetry_space_group_name_Hall '-C 2y'
_symmetry_space_group_name_H-M 'C 1 2/m 1'
_cell_angle_alpha 90
_cell_angle_beta 116.949
_cell_angle_gamma 90
_cell_length_a 9.6715
_cell_length_b 5.43276
_cell_length_c 7.0713
_cell_formula_units_Z 2
_cell_volume 331.201
_database_code_amcsd 0019756
_exptl_crystal_density_diffrn 3.511
_cod_original_formula_sum 'Ca3 V2 O8'
_cod_database_code 9014364
_amcsd_formula_title Ca3(VO4)2

loop_
_space_group_symop_operation_xyz
x,y,z
1/2+x,1/2+y,z
x,-y,z
1/2+x,1/2-y,z
-x,y,-z
1/2-x,1/2+y,-z
-x,-y,-z
1/2-x,1/2-y,-z

loop_
_atom_site_label
_atom_site_fract_x
_atom_site_fract_y
_atom_site_fract_z
Ca1 0.00000 0.00000 0.00000
Ca2 0.79970 0.00000 0.40020
V 0.59260 0.00000 0.78200
O1 0.73400 0.00000 0.70700
O2 0.67400 0.00000 0.04200
O3 0.51770 0.26900 0.30580

loop_
_cod_related_entry_id
_cod_related_entry_database
_cod_related_entry_code
1 AMCSD 0019756
